data_4105285
loop_
_publ_author_name
'Thomas Cadenbach'
'Timo Bollermann'
'Christian Gemel'
'Mustafa Tombul'
'Israel Fernandez'
'Moritz von Hopffgarten'
'Gernot Frenking'
'Roland A. Fischer'

_publ_contact_author_address
;
 Lehrstuhl fuer Anorganische Chemie 2
 Organometallics and Materials
 Ruhr-Universitaet Bochum
 Universitaetsstrasse 150
 44780 Bochum (Germany)
;
_publ_contact_author_email roland.fischer@ruhr-uni-bochum.de
_publ_contact_author_fax '0049 234 3214174'
_publ_contact_author_name 'Roland A. Fischer'
_publ_contact_author_phone '0049 234 3224174'
_publ_section_title
;
 Molecular Alloys, Linking Organometallics with Intermetallic Hume-Rothery
 Phases: The Highly Coordinated Transition Metal Compounds [M(ZnR)n] (n >=
 8) Containing Organo-Zinc Ligands
;
_journal_name_full 'Journal of the American Chemical Society'
_journal_page_first 16063
_journal_page_last 16077
_journal_paper_doi 10.1021/ja904061w
_journal_volume 131
_journal_year 2009
_chemical_formula_sum 'C44 H72 Ga Rh Zn7'
_chemical_formula_weight 1231.24
_chemical_name_systematic
; 
 ? 
;
_space_group_IT_number 14
_symmetry_cell_setting monoclinic
_symmetry_space_group_name_Hall '-P 2ybc'
_symmetry_space_group_name_H-M 'P 1 21/c 1'
_atom_sites_solution_hydrogens geom
_atom_sites_solution_primary direct
_atom_sites_solution_secondary difmap
_audit_creation_method SHELXL-97
_cell_angle_alpha 90.00
_cell_angle_beta 110.783(4)
_cell_angle_gamma 90.00
_cell_formula_units_Z 4
_cell_length_a 16.9525(7)
_cell_length_b 16.5830(4)
_cell_length_c 23.4379(9)
_cell_measurement_reflns_used 200
_cell_measurement_temperature 113(2)
_cell_measurement_theta_max 25
_cell_measurement_theta_min 0
_cell_volume 6160.2(4)
_computing_cell_refinement
;
CrysAlis RED, Oxford Diffraction Ltd.,
Version 1.170.32 (release 06.06.2003 CrysAlis170 VC++)
(compiled Jun  6 2003,13:53:32)
;
_computing_data_collection
;
CrysAlis CCD, Oxford Diffraction Ltd.,
Version 1.170.32 (release 06.06.2003 CrysAlis170 VC++)
(compiled Jun  6 2003,13:53:32)
;
_computing_data_reduction
;
CrysAlis RED, Oxford Diffraction Ltd.,
Version 1.170.32 (release 06.06.2003 CrysAlis170 VC++)
(compiled Jun  6 2003,13:53:32)
;
_computing_structure_refinement 'SHELXL-97 (Sheldrick, 1997)'
_computing_structure_solution 'SHELXS-97 (Sheldrick, 1990)'
_diffrn_ambient_temperature 113(2)
_diffrn_measured_fraction_theta_full 0.993
_diffrn_measured_fraction_theta_max 0.993
_diffrn_measurement_device_type 'multiwire proportional'
_diffrn_measurement_method 'phi and omega scans'
_diffrn_radiation_monochromator graphite
_diffrn_radiation_source 'fine-focus sealed tube'
_diffrn_radiation_type MoK\a
_diffrn_radiation_wavelength 0.71073
_diffrn_reflns_av_R_equivalents 0.0529
_diffrn_reflns_av_sigmaI/netI 0.0899
_diffrn_reflns_limit_h_max 22
_diffrn_reflns_limit_h_min -19
_diffrn_reflns_limit_k_max 21
_diffrn_reflns_limit_k_min -17
_diffrn_reflns_limit_l_max 30
_diffrn_reflns_limit_l_min -30
_diffrn_reflns_number 62241
_diffrn_reflns_theta_full 27.60
_diffrn_reflns_theta_max 27.60
_diffrn_reflns_theta_min 2.77
_exptl_absorpt_coefficient_mu 3.387
_exptl_absorpt_correction_T_max 0.711
_exptl_absorpt_correction_T_min 0.555
_exptl_absorpt_correction_type empirical
_exptl_absorpt_process_details sadabs
_exptl_crystal_colour yellow
_exptl_crystal_density_diffrn 1.328
_exptl_crystal_description prisms
_exptl_crystal_F_000 2488
_exptl_crystal_size_max 0.20
_exptl_crystal_size_mid 0.15
_exptl_crystal_size_min 0.10
_refine_diff_density_max 1.920
_refine_diff_density_min -0.695
_refine_diff_density_rms 0.129
_refine_ls_extinction_method none
_refine_ls_goodness_of_fit_ref 0.882
_refine_ls_hydrogen_treatment constr
_refine_ls_matrix_type full
_refine_ls_number_parameters 478
_refine_ls_number_reflns 14195
_refine_ls_number_restraints 0
_refine_ls_restrained_S_all 0.882
_refine_ls_R_factor_all 0.0720
_refine_ls_R_factor_gt 0.0383
_refine_ls_shift/su_max 0.001
_refine_ls_shift/su_mean 0.000
_refine_ls_structure_factor_coef Fsqd
_refine_ls_weighting_details 'calc w=1/[\s^2^(Fo^2^)+(0.0601P)^2^+0.0000P] where P=(Fo^2^+2Fc^2^)/3'
_refine_ls_weighting_scheme calc
_refine_ls_wR_factor_gt 0.1055
_refine_ls_wR_factor_ref 0.1100
_reflns_number_gt 7823
_reflns_number_total 14195
_reflns_threshold_expression >2sigma(I)
_cod_data_source_file ja904061w_si_002_07.cif
_cod_data_source_block 8
_cod_database_code 4105285

loop_
_symmetry_equiv_pos_as_xyz
'x, y, z'
'-x, y+1/2, -z+1/2'
'-x, -y, -z'
'x, -y-1/2, z-1/2'

loop_
_atom_site_label
_atom_site_type_symbol
_atom_site_fract_x
_atom_site_fract_y
_atom_site_fract_z
_atom_site_U_iso_or_equiv
_atom_site_adp_type
_atom_site_occupancy
_atom_site_symmetry_multiplicity
_atom_site_calc_flag
_atom_site_refinement_flags
Rh1 Rh 0.24860(2) 0.89044(2) 0.231421(15) 0.02245(9) Uani 1 1 d .
Ga1 Ga 0.38121(4) 0.91412(4) 0.22052(3) 0.04088(16) Uani 1 1 d .
Zn1 Zn 0.11216(3) 0.91759(3) 0.15652(3) 0.03378(15) Uani 1 1 d .
Zn2 Zn 0.18570(4) 0.96777(4) 0.29030(3) 0.04028(16) Uani 1 1 d .
Zn3 Zn 0.31318(4) 0.76048(3) 0.25804(3) 0.03379(15) Uani 1 1 d .
Zn4 Zn 0.14957(4) 0.80245(4) 0.25530(3) 0.03661(15) Uani 1 1 d .
Zn5 Zn 0.25012(4) 1.03049(3) 0.20097(3) 0.03442(15) Uani 1 1 d .
Zn6 Zn 0.35036(4) 0.90435(3) 0.33482(2) 0.03323(14) Uani 1 1 d .
Zn7 Zn 0.24096(4) 0.82474(3) 0.13653(2) 0.03367(15) Uani 1 1 d .
C1 C 0.0000(3) 0.9429(3) 0.0974(2) 0.0456(14) Uani 1 1 d .
H1A H -0.0064 0.9186 0.0579 0.068 Uiso 1 1 calc R
H1B H -0.0066 1.0015 0.0928 0.068 Uiso 1 1 calc R
H1C H -0.0433 0.9212 0.1119 0.068 Uiso 1 1 calc R
C2 C 0.1337(4) 1.0329(4) 0.3368(3) 0.0581(17) Uani 1 1 d .
H2A H 0.1732 1.0386 0.3789 0.087 Uiso 1 1 calc R
H2B H 0.0821 1.0064 0.3369 0.087 Uiso 1 1 calc R
H2C H 0.1199 1.0863 0.3181 0.087 Uiso 1 1 calc R
C3 C 0.3683(3) 0.6548(3) 0.2790(3) 0.0473(14) Uani 1 1 d .
H3A H 0.3307 0.6173 0.2893 0.071 Uiso 1 1 calc R
H3B H 0.4209 0.6605 0.3140 0.071 Uiso 1 1 calc R
H3C H 0.3807 0.6337 0.2440 0.071 Uiso 1 1 calc R
C4 C 0.4901(3) 0.9336(4) 0.2120(3) 0.0594(17) Uani 1 1 d .
H4A H 0.4926 0.9895 0.1990 0.089 Uiso 1 1 calc R
H4B H 0.4970 0.8968 0.1814 0.089 Uiso 1 1 calc R
H4C H 0.5355 0.9244 0.2513 0.089 Uiso 1 1 calc R
C5 C 0.0807(3) 0.7712(3) 0.3205(2) 0.0429(13) Uani 1 1 d .
C6 C 0.1209(3) 0.6998(3) 0.3084(3) 0.0462(14) Uani 1 1 d .
C7 C 0.0819(3) 0.6821(3) 0.2443(3) 0.0425(13) Uani 1 1 d .
C8 C 0.0197(3) 0.7410(3) 0.2181(2) 0.0357(12) Uani 1 1 d .
C9 C 0.0188(3) 0.7963(3) 0.2645(2) 0.0379(12) Uani 1 1 d .
C10 C 0.0969(4) 0.8078(4) 0.3828(3) 0.0621(18) Uani 1 1 d .
H10A H 0.0583 0.7838 0.4008 0.093 Uiso 1 1 calc R
H10B H 0.0876 0.8662 0.3787 0.093 Uiso 1 1 calc R
H10C H 0.1553 0.7970 0.4093 0.093 Uiso 1 1 calc R
C11 C 0.1847(4) 0.6469(4) 0.3544(3) 0.070(2) Uani 1 1 d .
H11A H 0.1553 0.6068 0.3702 0.105 Uiso 1 1 calc R
H11B H 0.2209 0.6801 0.3880 0.105 Uiso 1 1 calc R
H11C H 0.2194 0.6193 0.3347 0.105 Uiso 1 1 calc R
C12 C 0.1006(4) 0.6090(3) 0.2131(3) 0.0577(17) Uani 1 1 d .
H12A H 0.0631 0.5647 0.2147 0.087 Uiso 1 1 calc R
H12B H 0.1594 0.5927 0.2338 0.087 Uiso 1 1 calc R
H12C H 0.0914 0.6220 0.1704 0.087 Uiso 1 1 calc R
C13 C -0.0412(4) 0.7427(3) 0.1532(2) 0.0503(15) Uani 1 1 d .
H13A H -0.0917 0.7115 0.1501 0.075 Uiso 1 1 calc R
H13B H -0.0143 0.7190 0.1264 0.075 Uiso 1 1 calc R
H13C H -0.0572 0.7986 0.1409 0.075 Uiso 1 1 calc R
C14 C -0.0398(4) 0.8648(4) 0.2572(3) 0.0544(16) Uani 1 1 d .
H14A H -0.0909 0.8461 0.2635 0.082 Uiso 1 1 calc R
H14B H -0.0549 0.8870 0.2159 0.082 Uiso 1 1 calc R
H14C H -0.0125 0.9066 0.2872 0.082 Uiso 1 1 calc R
C15 C 0.3765(3) 0.9119(3) 0.4369(2) 0.0432(14) Uani 1 1 d .
C16 C 0.4161(3) 0.9787(3) 0.4203(2) 0.0412(14) Uani 1 1 d .
C17 C 0.4790(3) 0.9475(3) 0.3988(2) 0.0432(14) Uani 1 1 d .
C18 C 0.4779(3) 0.8623(3) 0.4027(2) 0.0440(14) Uani 1 1 d .
C19 C 0.4154(4) 0.8406(3) 0.4264(2) 0.0458(15) Uani 1 1 d .
C20 C 0.3110(4) 0.9169(4) 0.4644(3) 0.0670(19) Uani 1 1 d .
H20A H 0.3377 0.9202 0.5089 0.101 Uiso 1 1 calc R
H20B H 0.2752 0.8688 0.4534 0.101 Uiso 1 1 calc R
H20C H 0.2764 0.9651 0.4491 0.101 Uiso 1 1 calc R
C21 C 0.4016(4) 1.0654(3) 0.4296(3) 0.0631(19) Uani 1 1 d .
H21A H 0.4379 1.0818 0.4707 0.095 Uiso 1 1 calc R
H21B H 0.3424 1.0737 0.4248 0.095 Uiso 1 1 calc R
H21C H 0.4152 1.0979 0.3994 0.095 Uiso 1 1 calc R
C22 C 0.5411(4) 0.9980(4) 0.3792(3) 0.0655(18) Uani 1 1 d .
H22A H 0.5918 1.0090 0.4148 0.098 Uiso 1 1 calc R
H22B H 0.5144 1.0490 0.3616 0.098 Uiso 1 1 calc R
H22C H 0.5567 0.9681 0.3487 0.098 Uiso 1 1 calc R
C23 C 0.5370(4) 0.8061(4) 0.3876(3) 0.071(2) Uani 1 1 d .
H23A H 0.5873 0.7974 0.4241 0.107 Uiso 1 1 calc R
H23B H 0.5537 0.8298 0.3553 0.107 Uiso 1 1 calc R
H23C H 0.5087 0.7545 0.3736 0.107 Uiso 1 1 calc R
C24 C 0.3949(4) 0.7555(3) 0.4405(3) 0.068(2) Uani 1 1 d .
H24A H 0.4311 0.7410 0.4821 0.102 Uiso 1 1 calc R
H24B H 0.4047 0.7178 0.4115 0.102 Uiso 1 1 calc R
H24C H 0.3356 0.7527 0.4370 0.102 Uiso 1 1 calc R
C25 C 0.2049(3) 1.1246(3) 0.1250(2) 0.0402(13) Uani 1 1 d .
C26 C 0.1721(3) 1.1473(3) 0.1708(3) 0.0427(14) Uani 1 1 d .
C27 C 0.2416(3) 1.1644(3) 0.2244(2) 0.0390(13) Uani 1 1 d .
C28 C 0.3162(3) 1.1521(3) 0.2128(2) 0.0380(13) Uani 1 1 d .
C29 C 0.2950(3) 1.1267(3) 0.1511(2) 0.0399(13) Uani 1 1 d .
C30 C 0.1538(4) 1.1065(4) 0.0596(3) 0.0608(18) Uani 1 1 d .
H30A H 0.1422 1.1568 0.0361 0.091 Uiso 1 1 calc R
H30B H 0.1004 1.0813 0.0571 0.091 Uiso 1 1 calc R
H30C H 0.1854 1.0697 0.0429 0.091 Uiso 1 1 calc R
C31 C 0.0803(4) 1.1561(4) 0.1617(3) 0.0638(18) Uani 1 1 d .
H31A H 0.0618 1.2112 0.1483 0.096 Uiso 1 1 calc R
H31B H 0.0719 1.1452 0.2002 0.096 Uiso 1 1 calc R
H31C H 0.0472 1.1178 0.1306 0.096 Uiso 1 1 calc R
C32 C 0.2355(4) 1.1975(3) 0.2821(3) 0.0595(17) Uani 1 1 d .
H32A H 0.2324 1.2565 0.2797 0.089 Uiso 1 1 calc R
H32B H 0.2853 1.1814 0.3168 0.089 Uiso 1 1 calc R
H32C H 0.1846 1.1764 0.2876 0.089 Uiso 1 1 calc R
C33 C 0.4038(4) 1.1705(4) 0.2566(3) 0.0587(17) Uani 1 1 d .
H33A H 0.4173 1.2271 0.2523 0.088 Uiso 1 1 calc R
H33B H 0.4446 1.1357 0.2475 0.088 Uiso 1 1 calc R
H33C H 0.4065 1.1607 0.2984 0.088 Uiso 1 1 calc R
C34 C 0.3549(4) 1.1133(4) 0.1176(3) 0.0582(17) Uani 1 1 d .
H34A H 0.3644 1.1644 0.1000 0.087 Uiso 1 1 calc R
H34B H 0.3306 1.0740 0.0848 0.087 Uiso 1 1 calc R
H34C H 0.4087 1.0929 0.1460 0.087 Uiso 1 1 calc R
C35 C 0.1889(3) 0.8227(3) 0.0324(2) 0.0382(13) Uani 1 1 d .
C36 C 0.1708(3) 0.7472(3) 0.0541(2) 0.0379(13) Uani 1 1 d .
C37 C 0.2481(3) 0.7075(3) 0.0854(2) 0.0344(12) Uani 1 1 d .
C38 C 0.3143(3) 0.7573(3) 0.0840(2) 0.0308(11) Uani 1 1 d .
C39 C 0.2784(3) 0.8286(3) 0.0510(2) 0.0317(11) Uani 1 1 d .
C40 C 0.1258(4) 0.8824(4) -0.0065(2) 0.0528(16) Uani 1 1 d .
H40A H 0.1129 0.8694 -0.0497 0.079 Uiso 1 1 calc R
H40B H 0.1495 0.9369 0.0018 0.079 Uiso 1 1 calc R
H40C H 0.0740 0.8797 0.0029 0.079 Uiso 1 1 calc R
C41 C 0.0851(4) 0.7128(4) 0.0406(3) 0.0602(18) Uani 1 1 d .
H41A H 0.0687 0.6818 0.0025 0.090 Uiso 1 1 calc R
H41B H 0.0446 0.7566 0.0363 0.090 Uiso 1 1 calc R
H41C H 0.0854 0.6772 0.0741 0.090 Uiso 1 1 calc R
C42 C 0.2559(4) 0.6236(3) 0.1104(3) 0.0514(15) Uani 1 1 d .
H42A H 0.2568 0.5851 0.0789 0.077 Uiso 1 1 calc R
H42B H 0.2076 0.6120 0.1228 0.077 Uiso 1 1 calc R
H42C H 0.3082 0.6189 0.1458 0.077 Uiso 1 1 calc R
C43 C 0.4068(3) 0.7383(3) 0.1106(2) 0.0417(13) Uani 1 1 d .
H43A H 0.4240 0.7102 0.0802 0.063 Uiso 1 1 calc R
H43B H 0.4178 0.7038 0.1466 0.063 Uiso 1 1 calc R
H43C H 0.4389 0.7885 0.1226 0.063 Uiso 1 1 calc R
C44 C 0.3256(3) 0.8977(3) 0.0356(2) 0.0434(13) Uani 1 1 d .
H44A H 0.3349 0.8857 -0.0024 0.065 Uiso 1 1 calc R
H44B H 0.3801 0.9048 0.0687 0.065 Uiso 1 1 calc R
H44C H 0.2924 0.9473 0.0307 0.065 Uiso 1 1 calc R

loop_
_atom_site_aniso_label
_atom_site_aniso_U_11
_atom_site_aniso_U_22
_atom_site_aniso_U_33
_atom_site_aniso_U_23
_atom_site_aniso_U_13
_atom_site_aniso_U_12
Rh1 0.02177(18) 0.0257(2) 0.01692(17) -0.00084(15) 0.00317(14) -0.00076(15)
Ga1 0.0315(3) 0.0476(4) 0.0446(4) -0.0013(3) 0.0149(3) -0.0062(3)
Zn1 0.0244(3) 0.0407(4) 0.0276(3) 0.0031(2) -0.0014(2) 0.0011(2)
Zn2 0.0414(4) 0.0437(4) 0.0367(3) -0.0071(3) 0.0149(3) 0.0066(3)
Zn3 0.0358(3) 0.0282(3) 0.0351(3) 0.0034(2) 0.0098(3) 0.0047(2)
Zn4 0.0313(3) 0.0394(4) 0.0407(4) 0.0074(3) 0.0148(3) -0.0045(3)
Zn5 0.0325(3) 0.0259(3) 0.0409(4) 0.0035(2) 0.0083(3) -0.0001(2)
Zn6 0.0294(3) 0.0406(4) 0.0201(3) -0.0032(2) -0.0030(2) 0.0008(2)
Zn7 0.0368(3) 0.0406(4) 0.0210(3) -0.0065(2) 0.0071(3) 0.0046(3)
C1 0.033(3) 0.052(3) 0.039(3) 0.007(3) -0.002(3) 0.001(2)
C2 0.072(5) 0.059(4) 0.052(4) -0.009(3) 0.033(4) 0.014(3)
C3 0.047(3) 0.036(3) 0.053(4) 0.004(3) 0.011(3) 0.005(3)
C4 0.031(3) 0.082(5) 0.063(4) 0.001(3) 0.014(3) -0.011(3)
C5 0.039(3) 0.054(4) 0.040(3) 0.000(3) 0.021(3) -0.014(3)
C6 0.037(3) 0.053(4) 0.049(4) 0.016(3) 0.016(3) -0.011(3)
C7 0.036(3) 0.038(3) 0.058(4) 0.003(3) 0.024(3) -0.011(2)
C8 0.030(3) 0.044(3) 0.035(3) 0.003(2) 0.013(2) -0.009(2)
C9 0.030(3) 0.047(3) 0.038(3) 0.002(2) 0.014(2) -0.008(2)
C10 0.078(5) 0.072(4) 0.041(4) -0.009(3) 0.027(3) -0.031(4)
C11 0.062(4) 0.071(5) 0.073(5) 0.040(4) 0.019(4) 0.004(3)
C12 0.059(4) 0.045(4) 0.085(5) -0.012(3) 0.045(4) -0.012(3)
C13 0.046(3) 0.057(4) 0.044(3) -0.001(3) 0.012(3) -0.019(3)
C14 0.040(3) 0.059(4) 0.070(4) -0.007(3) 0.026(3) -0.001(3)
C15 0.044(3) 0.056(4) 0.017(3) -0.002(2) -0.004(2) -0.005(3)
C16 0.048(3) 0.035(3) 0.020(3) -0.004(2) -0.013(2) 0.000(2)
C17 0.035(3) 0.046(3) 0.030(3) 0.001(2) -0.011(2) -0.009(3)
C18 0.037(3) 0.048(4) 0.029(3) -0.001(2) -0.011(2) 0.006(3)
C19 0.051(4) 0.043(3) 0.024(3) 0.005(2) -0.012(3) -0.004(3)
C20 0.069(5) 0.095(5) 0.032(3) -0.008(3) 0.012(3) -0.009(4)
C21 0.083(5) 0.047(4) 0.037(3) -0.012(3) -0.007(3) 0.009(3)
C22 0.046(4) 0.074(4) 0.057(4) -0.003(3) -0.005(3) -0.023(3)
C23 0.055(4) 0.067(5) 0.071(5) -0.003(4) -0.002(4) 0.026(3)
C24 0.086(5) 0.046(4) 0.048(4) 0.016(3) -0.004(4) -0.012(3)
C25 0.048(3) 0.023(3) 0.036(3) 0.003(2) -0.002(3) -0.006(2)
C26 0.045(3) 0.025(3) 0.048(3) 0.003(2) 0.003(3) 0.008(2)
C27 0.044(3) 0.024(3) 0.038(3) -0.001(2) 0.002(3) 0.005(2)
C28 0.040(3) 0.024(3) 0.036(3) 0.002(2) -0.003(2) -0.005(2)
C29 0.044(3) 0.027(3) 0.039(3) 0.005(2) 0.002(3) -0.010(2)
C30 0.073(4) 0.049(4) 0.041(3) 0.004(3) -0.004(3) -0.016(3)
C31 0.047(4) 0.053(4) 0.079(5) -0.004(3) 0.007(3) 0.020(3)
C32 0.073(5) 0.041(4) 0.057(4) -0.016(3) 0.014(3) 0.001(3)
C33 0.048(4) 0.054(4) 0.056(4) -0.005(3) -0.004(3) -0.019(3)
C34 0.075(5) 0.053(4) 0.060(4) 0.000(3) 0.040(4) -0.015(3)
C35 0.039(3) 0.051(4) 0.021(3) -0.008(2) 0.007(2) 0.005(2)
C36 0.038(3) 0.050(3) 0.026(3) -0.014(2) 0.012(2) -0.010(2)
C37 0.047(3) 0.032(3) 0.027(3) -0.012(2) 0.017(2) -0.001(2)
C38 0.035(3) 0.031(3) 0.028(3) -0.003(2) 0.013(2) 0.004(2)
C39 0.037(3) 0.034(3) 0.023(2) -0.005(2) 0.009(2) 0.002(2)
C40 0.050(4) 0.075(4) 0.024(3) -0.007(3) 0.001(3) 0.026(3)
C41 0.050(4) 0.090(5) 0.042(4) -0.025(3) 0.018(3) -0.029(3)
C42 0.079(4) 0.037(3) 0.050(4) -0.007(3) 0.038(3) -0.008(3)
C43 0.040(3) 0.046(3) 0.038(3) 0.001(2) 0.012(3) 0.012(3)
C44 0.055(4) 0.037(3) 0.043(3) 0.000(2) 0.023(3) -0.004(3)

loop_
_atom_type_symbol
_atom_type_description
_atom_type_scat_dispersion_real
_atom_type_scat_dispersion_imag
_atom_type_scat_source
C C 0.0033 0.0016 'International Tables Vol C Tables 4.2.6.8 and 6.1.1.4'
H H 0.0000 0.0000 'International Tables Vol C Tables 4.2.6.8 and 6.1.1.4'
Zn Zn 0.2839 1.4301 'International Tables Vol C Tables 4.2.6.8 and 6.1.1.4'
Ga Ga 0.2307 1.6083 'International Tables Vol C Tables 4.2.6.8 and 6.1.1.4'
Rh Rh -1.1178 0.9187 'International Tables Vol C Tables 4.2.6.8 and 6.1.1.4'

loop_
_geom_angle_atom_site_label_1
_geom_angle_atom_site_label_2
_geom_angle_atom_site_label_3
_geom_angle
Ga1 Rh1 Zn2 127.12(3)
Ga1 Rh1 Zn3 79.34(2)
Zn2 Rh1 Zn3 125.96(3)
Ga1 Rh1 Zn1 126.29(2)
Zn2 Rh1 Zn1 79.07(2)
Zn3 Rh1 Zn1 126.30(2)
Ga1 Rh1 Zn5 72.70(2)
Zn2 Rh1 Zn5 73.20(2)
Zn3 Rh1 Zn5 152.03(3)
Zn1 Rh1 Zn5 73.38(2)
Ga1 Rh1 Zn4 151.27(3)
Zn2 Rh1 Zn4 72.78(2)
Zn3 Rh1 Zn4 71.93(2)
Zn1 Rh1 Zn4 73.52(2)
Zn5 Rh1 Zn4 136.03(2)
Ga1 Rh1 Zn6 74.28(2)
Zn2 Rh1 Zn6 71.27(2)
Zn3 Rh1 Zn6 74.30(2)
Zn1 Rh1 Zn6 150.33(3)
Zn5 Rh1 Zn6 97.12(2)
Zn4 Rh1 Zn6 97.51(2)
Ga1 Rh1 Zn7 73.90(2)
Zn2 Rh1 Zn7 151.03(3)
Zn3 Rh1 Zn7 72.98(2)
Zn1 Rh1 Zn7 72.00(2)
Zn5 Rh1 Zn7 99.30(2)
Zn4 Rh1 Zn7 97.13(2)
Zn6 Rh1 Zn7 137.67(2)
C4 Ga1 Rh1 179.7(2)
C4 Ga1 Zn5 125.60(19)
Rh1 Ga1 Zn5 54.440(18)
C4 Ga1 Zn7 126.32(19)
Rh1 Ga1 Zn7 53.916(18)
Zn5 Ga1 Zn7 80.35(2)
C4 Ga1 Zn6 126.05(19)
Rh1 Ga1 Zn6 53.687(18)
Zn5 Ga1 Zn6 78.55(2)
Zn7 Ga1 Zn6 102.98(2)
C4 Ga1 Zn3 129.43(19)
Rh1 Ga1 Zn3 50.531(17)
Zn5 Ga1 Zn3 104.97(2)
Zn7 Ga1 Zn3 57.731(19)
Zn6 Ga1 Zn3 58.573(19)
C1 Zn1 Rh1 177.81(17)
C1 Zn1 Zn7 127.48(17)
Rh1 Zn1 Zn7 54.653(18)
C1 Zn1 Zn5 125.09(16)
Rh1 Zn1 Zn5 53.853(18)
Zn7 Zn1 Zn5 80.76(2)
C1 Zn1 Zn4 126.11(16)
Rh1 Zn1 Zn4 53.816(18)
Zn7 Zn1 Zn4 79.13(2)
Zn5 Zn1 Zn4 102.70(2)
C1 Zn1 Zn2 127.48(17)
Rh1 Zn1 Zn2 50.399(18)
Zn7 Zn1 Zn2 105.04(2)
Zn5 Zn1 Zn2 57.91(2)
Zn4 Zn1 Zn2 57.57(2)
C2 Zn2 Rh1 178.61(19)
C2 Zn2 Zn6 125.75(19)
Rh1 Zn2 Zn6 55.070(18)
C2 Zn2 Zn4 126.59(19)
Rh1 Zn2 Zn4 54.267(18)
Zn6 Zn2 Zn4 80.31(2)
C2 Zn2 Zn5 124.70(19)
Rh1 Zn2 Zn5 54.018(19)
Zn6 Zn2 Zn5 79.76(2)
Zn4 Zn2 Zn5 103.61(2)
C2 Zn2 Zn1 128.62(19)
Rh1 Zn2 Zn1 50.535(17)
Zn6 Zn2 Zn1 105.60(2)
Zn4 Zn2 Zn1 58.448(19)
Zn5 Zn2 Zn1 58.19(2)
C3 Zn3 Rh1 178.53(18)
C3 Zn3 Zn4 126.78(17)
Rh1 Zn3 Zn4 54.642(18)
C3 Zn3 Zn7 125.12(17)
Rh1 Zn3 Zn7 54.167(17)
Zn4 Zn3 Zn7 79.49(2)
C3 Zn3 Zn6 126.57(17)
Rh1 Zn3 Zn6 53.457(17)
Zn4 Zn3 Zn6 79.00(2)
Zn7 Zn3 Zn6 103.33(2)
C3 Zn3 Ga1 128.45(17)
Rh1 Zn3 Ga1 50.130(18)
Zn4 Zn3 Ga1 104.77(2)
Zn7 Zn3 Ga1 58.46(2)
Zn6 Zn3 Ga1 58.286(19)
C6 Zn4 C7 37.1(2)
C6 Zn4 C5 37.0(2)
C7 Zn4 C5 61.31(19)
C6 Zn4 C8 60.71(19)
C7 Zn4 C8 35.90(18)
C5 Zn4 C8 60.38(18)
C6 Zn4 C9 60.88(19)
C7 Zn4 C9 60.52(18)
C5 Zn4 C9 36.04(18)
C8 Zn4 C9 36.12(17)
C6 Zn4 Rh1 151.44(14)
C7 Zn4 Rh1 149.59(14)
C5 Zn4 Rh1 147.81(14)
C8 Zn4 Rh1 145.51(13)
C9 Zn4 Rh1 144.35(13)
C6 Zn4 Zn3 101.66(15)
C7 Zn4 Zn3 103.74(14)
C5 Zn4 Zn3 130.97(15)
C8 Zn4 Zn3 134.18(13)
C9 Zn4 Zn3 162.16(13)
Rh1 Zn4 Zn3 53.427(18)
C6 Zn4 Zn2 128.98(16)
C7 Zn4 Zn2 157.18(14)
C5 Zn4 Zn2 97.66(14)
C8 Zn4 Zn2 127.68(13)
C9 Zn4 Zn2 97.48(13)
Rh1 Zn4 Zn2 52.950(18)
Zn3 Zn4 Zn2 96.91(2)
C6 Zn4 Zn1 155.31(14)
C7 Zn4 Zn1 122.05(15)
C5 Zn4 Zn1 131.70(15)
C8 Zn4 Zn1 94.61(12)
C9 Zn4 Zn1 99.16(13)
Rh1 Zn4 Zn1 52.667(18)
Zn3 Zn4 Zn1 96.60(2)
Zn2 Zn4 Zn1 63.98(2)
C29 Zn5 C28 36.56(18)
C29 Zn5 C25 36.62(18)
C28 Zn5 C25 60.26(17)
C29 Zn5 C27 60.3(2)
C28 Zn5 C27 35.59(18)
C25 Zn5 C27 59.73(18)
C29 Zn5 C26 60.8(2)
C28 Zn5 C26 59.86(18)
C25 Zn5 C26 36.08(19)
C27 Zn5 C26 35.69(18)
C29 Zn5 Rh1 149.91(14)
C28 Zn5 Rh1 150.06(12)
C25 Zn5 Rh1 147.66(12)
C27 Zn5 Rh1 147.35(14)
C26 Zn5 Rh1 145.67(14)
C29 Zn5 Ga1 100.05(14)
C28 Zn5 Ga1 104.95(14)
C25 Zn5 Ga1 127.82(15)
C27 Zn5 Ga1 136.38(14)
C26 Zn5 Ga1 160.79(15)
Rh1 Zn5 Ga1 52.861(18)
C29 Zn5 Zn2 156.13(14)
C28 Zn5 Zn2 121.97(14)
C25 Zn5 Zn2 134.81(15)
C27 Zn5 Zn2 95.90(14)
C26 Zn5 Zn2 101.65(15)
Rh1 Zn5 Zn2 52.780(18)
Ga1 Zn5 Zn2 96.53(2)
C29 Zn5 Zn1 130.44(13)
C28 Zn5 Zn1 156.86(13)
C25 Zn5 Zn1 99.03(13)
C27 Zn5 Zn1 126.87(14)
C26 Zn5 Zn1 97.51(14)
Rh1 Zn5 Zn1 52.770(17)
Ga1 Zn5 Zn1 95.99(2)
Zn2 Zn5 Zn1 63.90(2)
C15 Zn6 C16 36.28(19)
C15 Zn6 C17 60.5(2)
C16 Zn6 C17 36.5(2)
C15 Zn6 C18 60.2(2)
C16 Zn6 C18 60.47(19)
C17 Zn6 C18 36.08(19)
C15 Zn6 C19 36.15(19)
C16 Zn6 C19 60.25(18)
C17 Zn6 C19 59.94(19)
C18 Zn6 C19 35.7(2)
C15 Zn6 Rh1 148.82(15)
C16 Zn6 Rh1 151.50(13)
C17 Zn6 Rh1 149.18(15)
C18 Zn6 Rh1 145.35(14)
C19 Zn6 Rh1 145.35(14)
C15 Zn6 Zn2 99.58(15)
C16 Zn6 Zn2 103.61(14)
C17 Zn6 Zn2 135.91(15)
C18 Zn6 Zn2 159.79(15)
C19 Zn6 Zn2 127.11(16)
Rh1 Zn6 Zn2 53.661(18)
C15 Zn6 Ga1 158.85(15)
C16 Zn6 Ga1 126.01(15)
C17 Zn6 Ga1 98.38(15)
C18 Zn6 Ga1 102.87(15)
C19 Zn6 Ga1 134.69(16)
Rh1 Zn6 Ga1 52.034(18)
Zn2 Zn6 Ga1 96.69(2)
C15 Zn6 Zn3 127.72(14)
C16 Zn6 Zn3 156.26(13)
C17 Zn6 Zn3 127.51(15)
C18 Zn6 Zn3 97.11(14)
C19 Zn6 Zn3 97.29(14)
Rh1 Zn6 Zn3 52.243(17)
Zn2 Zn6 Zn3 96.20(2)
Ga1 Zn6 Zn3 63.14(2)
C36 Zn7 C35 36.42(18)
C36 Zn7 C39 59.95(17)
C35 Zn7 C39 36.19(17)
C36 Zn7 C37 35.98(18)
C35 Zn7 C37 60.25(18)
C39 Zn7 C37 59.40(17)
C36 Zn7 C38 59.59(17)
C35 Zn7 C38 60.17(17)
C39 Zn7 C38 35.84(16)
C37 Zn7 C38 35.23(17)
C36 Zn7 Rh1 150.51(13)
C35 Zn7 Rh1 149.01(13)
C39 Zn7 Rh1 146.91(12)
C37 Zn7 Rh1 148.65(13)
C38 Zn7 Rh1 146.44(12)
C36 Zn7 Zn1 104.24(13)
C35 Zn7 Zn1 98.97(13)
C39 Zn7 Zn1 126.29(12)
C37 Zn7 Zn1 136.58(13)
C38 Zn7 Zn1 159.14(12)
Rh1 Zn7 Zn1 53.347(17)
C36 Zn7 Zn3 122.86(14)
C35 Zn7 Zn3 157.03(13)
C39 Zn7 Zn3 135.95(12)
C37 Zn7 Zn3 96.89(13)
C38 Zn7 Zn3 103.12(12)
Rh1 Zn7 Zn3 52.853(17)
Zn1 Zn7 Zn3 96.86(2)
C36 Zn7 Ga1 157.17(13)
C35 Zn7 Ga1 130.31(14)
C39 Zn7 Ga1 99.43(12)
C37 Zn7 Ga1 126.96(13)
C38 Zn7 Ga1 98.17(12)
Rh1 Zn7 Ga1 52.183(18)
Zn1 Zn7 Ga1 95.97(2)
Zn3 Zn7 Ga1 63.81(2)
C9 C5 C6 107.8(5)
C9 C5 C10 126.5(5)
C6 C5 C10 125.5(5)
C9 C5 Zn4 72.7(3)
C6 C5 Zn4 70.6(3)
C10 C5 Zn4 126.4(4)
C7 C6 C5 107.3(5)
C7 C6 C11 125.1(6)
C5 C6 C11 127.3(6)
C7 C6 Zn4 71.8(3)
C5 C6 Zn4 72.4(3)
C11 C6 Zn4 126.3(4)
C8 C7 C6 108.0(5)
C8 C7 C12 126.9(5)
C6 C7 C12 124.9(5)
C8 C7 Zn4 73.2(3)
C6 C7 Zn4 71.1(3)
C12 C7 Zn4 125.3(4)
C7 C8 C9 108.8(5)
C7 C8 C13 126.3(5)
C9 C8 C13 124.8(5)
C7 C8 Zn4 70.9(3)
C9 C8 Zn4 72.1(3)
C13 C8 Zn4 126.6(3)
C5 C9 C8 108.1(5)
C5 C9 C14 125.4(5)
C8 C9 C14 126.4(5)
C5 C9 Zn4 71.3(3)
C8 C9 Zn4 71.7(3)
C14 C9 Zn4 125.8(4)
C16 C15 C19 108.0(5)
C16 C15 C20 125.5(5)
C19 C15 C20 126.4(5)
C16 C15 Zn6 71.9(3)
C19 C15 Zn6 72.6(3)
C20 C15 Zn6 124.6(4)
C15 C16 C17 107.4(5)
C15 C16 C21 126.6(6)
C17 C16 C21 125.7(5)
C15 C16 Zn6 71.8(3)
C17 C16 Zn6 71.8(3)
C21 C16 Zn6 126.6(3)
C18 C17 C16 108.0(5)
C18 C17 C22 126.1(6)
C16 C17 C22 125.8(5)
C18 C17 Zn6 72.4(3)
C16 C17 Zn6 71.7(3)
C22 C17 Zn6 124.8(4)
C19 C18 C17 108.1(5)
C19 C18 C23 126.4(6)
C17 C18 C23 125.4(6)
C19 C18 Zn6 72.2(3)
C17 C18 Zn6 71.5(3)
C23 C18 Zn6 124.7(4)
C18 C19 C15 108.4(5)
C18 C19 C24 125.9(6)
C15 C19 C24 125.6(6)
C18 C19 Zn6 72.1(3)
C15 C19 Zn6 71.3(3)
C24 C19 Zn6 124.2(4)
C26 C25 C29 108.3(5)
C26 C25 C30 125.8(5)
C29 C25 C30 125.8(6)
C26 C25 Zn5 72.8(3)
C29 C25 Zn5 70.8(3)
C30 C25 Zn5 124.9(3)
C27 C26 C25 107.4(5)
C27 C26 C31 127.0(5)
C25 C26 C31 125.5(5)
C27 C26 Zn5 71.9(3)
C25 C26 Zn5 71.1(3)
C31 C26 Zn5 125.3(4)
C28 C27 C26 108.8(5)
C28 C27 C32 126.0(5)
C26 C27 C32 125.0(5)
C28 C27 Zn5 71.1(3)
C26 C27 Zn5 72.4(3)
C32 C27 Zn5 126.9(4)
C27 C28 C29 108.7(4)
C27 C28 C33 125.3(5)
C29 C28 C33 125.8(5)
C27 C28 Zn5 73.3(3)
C29 C28 Zn5 71.2(3)
C33 C28 Zn5 125.8(4)
C28 C29 C25 106.8(5)
C28 C29 C34 126.8(5)
C25 C29 C34 126.1(5)
C28 C29 Zn5 72.2(3)
C25 C29 Zn5 72.6(3)
C34 C29 Zn5 125.3(4)
C36 C35 C39 106.9(4)
C36 C35 C40 126.8(5)
C39 C35 C40 126.2(5)
C36 C35 Zn7 71.5(3)
C39 C35 Zn7 72.9(3)
C40 C35 Zn7 124.1(3)
C37 C36 C35 108.5(4)
C37 C36 C41 125.9(5)
C35 C36 C41 125.4(5)
C37 C36 Zn7 73.4(3)
C35 C36 Zn7 72.1(3)
C41 C36 Zn7 125.0(4)
C38 C37 C36 108.4(4)
C38 C37 C42 126.6(5)
C36 C37 C42 124.8(5)
C38 C37 Zn7 72.9(3)
C36 C37 Zn7 70.6(3)
C42 C37 Zn7 126.3(3)
C37 C38 C39 108.0(4)
C37 C38 C43 126.3(4)
C39 C38 C43 125.6(4)
C37 C38 Zn7 71.8(3)
C39 C38 Zn7 71.4(3)
C43 C38 Zn7 123.8(3)
C35 C39 C38 108.2(4)
C35 C39 C44 125.1(5)
C38 C39 C44 126.6(4)
C35 C39 Zn7 70.9(3)
C38 C39 Zn7 72.7(3)
C44 C39 Zn7 124.0(3)

loop_
_geom_bond_atom_site_label_1
_geom_bond_atom_site_label_2
_geom_bond_distance
Rh1 Ga1 2.3836(7)
Rh1 Zn2 2.3937(7)
Rh1 Zn3 2.3975(6)
Rh1 Zn1 2.3984(6)
Rh1 Zn5 2.4324(6)
Rh1 Zn4 2.4346(7)
Rh1 Zn6 2.4363(6)
Rh1 Zn7 2.4385(6)
Ga1 C4 1.953(5)
Ga1 Zn5 2.8547(8)
Ga1 Zn7 2.8990(8)
Ga1 Zn6 2.9103(8)
Ga1 Zn3 3.0521(8)
Zn1 C1 1.961(5)
Zn1 Zn7 2.8432(8)
Zn1 Zn5 2.8864(8)
Zn1 Zn4 2.8924(8)
Zn1 Zn2 3.0503(8)
Zn2 C2 1.953(5)
Zn2 Zn6 2.8142(8)
Zn2 Zn4 2.8648(8)
Zn2 Zn5 2.8777(9)
Zn3 C3 1.965(5)
Zn3 Zn4 2.8380(8)
Zn3 Zn7 2.8760(8)
Zn3 Zn6 2.9193(8)
Zn4 C6 2.261(5)
Zn4 C7 2.270(5)
Zn4 C5 2.286(5)
Zn4 C8 2.299(5)
Zn4 C9 2.304(5)
Zn5 C29 2.263(5)
Zn5 C28 2.277(5)
Zn5 C25 2.287(5)
Zn5 C27 2.304(5)
Zn5 C26 2.310(5)
Zn6 C15 2.277(5)
Zn6 C16 2.279(5)
Zn6 C17 2.280(5)
Zn6 C18 2.292(5)
Zn6 C19 2.293(5)
Zn7 C36 2.274(5)
Zn7 C35 2.282(5)
Zn7 C39 2.307(5)
Zn7 C37 2.310(4)
Zn7 C38 2.324(5)
C5 C9 1.420(7)
C5 C6 1.444(8)
C5 C10 1.515(7)
C6 C7 1.440(8)
C6 C11 1.508(8)
C7 C8 1.408(7)
C7 C12 1.507(7)
C8 C9 1.427(7)
C8 C13 1.504(7)
C9 C14 1.478(7)
C15 C16 1.418(7)
C15 C19 1.418(8)
C15 C20 1.470(8)
C16 C17 1.428(8)
C16 C21 1.488(7)
C17 C18 1.416(7)
C17 C22 1.537(8)
C18 C19 1.407(8)
C18 C23 1.500(8)
C19 C24 1.517(8)
C25 C26 1.424(8)
C25 C29 1.429(7)
C25 C30 1.498(7)
C26 C27 1.414(7)
C26 C31 1.502(8)
C27 C28 1.400(7)
C27 C32 1.497(8)
C28 C29 1.424(7)
C28 C33 1.506(7)
C29 C34 1.505(8)
C35 C36 1.424(7)
C35 C39 1.425(7)
C35 C40 1.504(7)
C36 C37 1.416(7)
C36 C41 1.488(7)
C37 C38 1.402(7)
C37 C42 1.497(7)
C38 C39 1.425(6)
C38 C43 1.501(7)
C39 C44 1.513(7)
